data_7227283
loop_
_publ_author_name
'Ye, Yingxiang'
'Wu, Xiuzhen'
'Yao, Zizhu'
'Wu, Ling'
'Cai, Zetao'
'Wang, Lihua'
'Ma, Xiuling'
'Chen, Qian-Huo'
'Zhang, Zhangjing'
'Xiang, Shengchang'

_publ_section_title
;
 Metal--organic frameworks with a large breathing effect to host hydroxyl
 compounds for high anhydrous proton conductivity over a wide temperature
 range from subzero to 125 \^A\%C
;
_journal_issue 11
_journal_name_full 'J. Mater. Chem. A'
_journal_page_first 4062
_journal_page_last 4070
_journal_paper_doi 10.1039/c5ta10765b
_journal_volume 4
_journal_year 2016
_chemical_formula_moiety 'C10 H6 N3 O4 Zn1.5'
_chemical_formula_sum 'C10 H6 N3 O4 Zn1.5'
_chemical_formula_weight 330.23
_chemical_name_systematic
;
 ?
;
_space_group_crystal_system monoclinic
_space_group_IT_number 14
_space_group_name_Hall '-P 2ybc'
_space_group_name_H-M_alt 'P 1 21/c 1'
_symmetry_space_group_name_Hall '-P 2ybc'
_symmetry_space_group_name_H-M 'P 1 21/c 1'
_atom_sites_solution_hydrogens geom
_atom_sites_solution_primary iterative
_audit_creation_date 2015-09-26
_audit_creation_method
;
Olex2 1.2
(compiled 2015.01.26 svn.r3150 for OlexSys, GUI svn.r4998)
;
_audit_update_record
;
2015-12-12 deposited with the CCDC.
2016-02-16 downloaded from the CCDC.
;
_cell_angle_alpha 90
_cell_angle_beta 113.775(7)
_cell_angle_gamma 90
_cell_formula_units_Z 4
_cell_length_a 8.6854(5)
_cell_length_b 19.7877(8)
_cell_length_c 7.9849(5)
_cell_measurement_reflns_used 1966
_cell_measurement_temperature 293(2)
_cell_measurement_theta_max 72.2880
_cell_measurement_theta_min 4.4250
_cell_volume 1255.86(14)
_computing_cell_refinement
;
CrysAlisPro, Agilent Technologies,
Version 1.171.37.34 (release 22-05-2014 CrysAlis171 .NET)
(compiled May 22 2014,16:03:01)
;
_computing_data_collection
;
CrysAlisPro, Agilent Technologies,
Version 1.171.37.34 (release 22-05-2014 CrysAlis171 .NET)
(compiled May 22 2014,16:03:01)
;
_computing_data_reduction
;
CrysAlisPro, Agilent Technologies,
Version 1.171.37.34 (release 22-05-2014 CrysAlis171 .NET)
(compiled May 22 2014,16:03:01)
;
_computing_molecular_graphics 'Olex2 (Dolomanov et al., 2009)'
_computing_publication_material 'Olex2 (Dolomanov et al., 2009)'
_computing_structure_refinement 'ShelXL (Sheldrick, 2008)'
_computing_structure_solution
;
Superflip (Palatinus & Chapuis, 2007;Palatinus & van der Lee, 2008;
Palatinus et al., 2012)
;
_diffrn_ambient_environment air
_diffrn_ambient_temperature 293(2)
_diffrn_detector 'CCD plate'
_diffrn_detector_area_resol_mean 10.5148
_diffrn_detector_type Atlas
_diffrn_measured_fraction_theta_full 0.960
_diffrn_measured_fraction_theta_max 0.943
_diffrn_measurement_details
;
#__ type_ start__ end____ width___ exp.time_
  1 omega -117.00   -9.00   1.0000    5.0000
omega____ theta____ kappa____ phi______ frames
    -      -41.1999  -77.0000  -90.0000 108

#__ type_ start__ end____ width___ exp.time_
  2 omega -117.00   -9.00   1.0000    5.0000
omega____ theta____ kappa____ phi______ frames
    -      -41.1999  -77.0000 -180.0000 108

#__ type_ start__ end____ width___ exp.time_
  3 omega -101.00   -8.00   1.0000    5.0000
omega____ theta____ kappa____ phi______ frames
    -      -41.1999  135.0000  -56.0000 93

#__ type_ start__ end____ width___ exp.time_
  4 omega   33.00  121.00   1.0000   15.0000
omega____ theta____ kappa____ phi______ frames
    -      106.3615 -125.0000 -150.0000 88

#__ type_ start__ end____ width___ exp.time_
  5 omega   94.00  178.00   1.0000   15.0000
omega____ theta____ kappa____ phi______ frames
    -      106.3615  125.0000  120.0000 84

#__ type_ start__ end____ width___ exp.time_
  6 omega   30.00   91.00   1.0000   15.0000
omega____ theta____ kappa____ phi______ frames
    -      106.3615  -30.0000   90.0000 61

#__ type_ start__ end____ width___ exp.time_
  7 omega   81.00  178.00   1.0000   15.0000
omega____ theta____ kappa____ phi______ frames
    -      106.3615   45.0000 -120.0000 97

#__ type_ start__ end____ width___ exp.time_
  8 omega   48.00  126.00   1.0000   15.0000
omega____ theta____ kappa____ phi______ frames
    -      106.3615 -135.0000  146.0000 78

#__ type_ start__ end____ width___ exp.time_
  9 omega   40.00   86.00   1.0000   15.0000
omega____ theta____ kappa____ phi______ frames
    -      106.3615  -30.0000    0.0000 46

#__ type_ start__ end____ width___ exp.time_
 10 omega   82.00  172.00   1.0000   15.0000
omega____ theta____ kappa____ phi______ frames
    -      106.3615   45.0000  120.0000 90

#__ type_ start__ end____ width___ exp.time_
 11 omega   32.00  127.00   1.0000   15.0000
omega____ theta____ kappa____ phi______ frames
    -      106.3615  -77.0000   30.0000 95
;
_diffrn_measurement_device 'four-circle diffractometer'
_diffrn_measurement_device_type 'SuperNova, Dual, Cu at zero, Atlas'
_diffrn_measurement_method '\w scans'
_diffrn_orient_matrix_UB_11 0.0818286000
_diffrn_orient_matrix_UB_12 0.0229067000
_diffrn_orient_matrix_UB_13 0.2012877000
_diffrn_orient_matrix_UB_21 -0.0594143000
_diffrn_orient_matrix_UB_22 0.0729129000
_diffrn_orient_matrix_UB_23 -0.0589394000
_diffrn_orient_matrix_UB_31 -0.1653852000
_diffrn_orient_matrix_UB_32 -0.0148486000
_diffrn_orient_matrix_UB_33 0.0211289000
_diffrn_radiation_monochromator mirror
_diffrn_radiation_probe x-ray
_diffrn_radiation_type CuK\a
_diffrn_radiation_wavelength 1.54184
_diffrn_reflns_av_R_equivalents 0.0576
_diffrn_reflns_av_unetI/netI 0.0543
_diffrn_reflns_Laue_measured_fraction_full 0.960
_diffrn_reflns_Laue_measured_fraction_max 0.943
_diffrn_reflns_limit_h_max 8
_diffrn_reflns_limit_h_min -10
_diffrn_reflns_limit_k_max 24
_diffrn_reflns_limit_k_min -21
_diffrn_reflns_limit_l_max 9
_diffrn_reflns_limit_l_min -8
_diffrn_reflns_number 7142
_diffrn_reflns_point_group_measured_fraction_full 0.960
_diffrn_reflns_point_group_measured_fraction_max 0.943
_diffrn_reflns_theta_full 67.684
_diffrn_reflns_theta_max 73.997
_diffrn_reflns_theta_min 4.469
_diffrn_source 'sealed X-ray tube'
_diffrn_source_type 'SuperNova (Cu) X-ray Source'
_exptl_absorpt_coefficient_mu 3.845
_exptl_absorpt_correction_T_max 1.00000
_exptl_absorpt_correction_T_min 0.50949
_exptl_absorpt_correction_type multi-scan
_exptl_absorpt_process_details
;
CrysAlisPro, Agilent Technologies,
Version 1.171.37.34 (release 22-05-2014 CrysAlis171 .NET)
(compiled May 22 2014,16:03:01)
Empirical absorption correction using spherical harmonics,
 implemented in SCALE3 ABSPACK scaling algorithm.
;
_exptl_crystal_colour colourless
_exptl_crystal_density_diffrn 1.747
_exptl_crystal_description block
_exptl_crystal_F_000 656
_exptl_crystal_size_max 0.2
_exptl_crystal_size_mid 0.1
_exptl_crystal_size_min 0.1
_refine_diff_density_max 0.614
_refine_diff_density_min -0.488
_refine_diff_density_rms 0.088
_refine_ls_extinction_coef .
_refine_ls_extinction_method none
_refine_ls_goodness_of_fit_ref 1.008
_refine_ls_hydrogen_treatment constr
_refine_ls_matrix_type full
_refine_ls_number_parameters 169
_refine_ls_number_reflns 2401
_refine_ls_number_restraints 0
_refine_ls_restrained_S_all 1.008
_refine_ls_R_factor_all 0.0608
_refine_ls_R_factor_gt 0.0420
_refine_ls_shift/su_max 0.001
_refine_ls_shift/su_mean 0.000
_refine_ls_structure_factor_coef Fsqd
_refine_ls_weighting_details
;
 w=1/[\s^2^(Fo^2^)+(0.0577P)^2^]
 where P=(Fo^2^+2Fc^2^)/3
;
_refine_ls_weighting_scheme calc
_refine_ls_wR_factor_gt 0.1009
_refine_ls_wR_factor_ref 0.1119
_reflns_Friedel_coverage 0.000
_reflns_Friedel_fraction_full .
_reflns_Friedel_fraction_max .
_reflns_number_gt 1803
_reflns_number_total 2401
_reflns_threshold_expression 'I > 2\s(I)'
_cod_data_source_file c5ta10765b2.cif
_cod_data_source_block FJU-31
_cod_original_cell_volume 1255.86(13)
_cod_original_formula_sum 'C10 H6 N3 O4 Zn1.50'
_cod_database_code 7227283
_shelxl_version_number 2013-2
_shelx_space_group_comment
;
The symmetry employed for this shelxl refinement is uniquely defined
by the following loop, which should always be used as a source of
symmetry information in preference to the above space-group names.
They are only intended as comments.
;
_shelx_estimated_absorpt_t_max 0.700
_shelx_estimated_absorpt_t_min 0.513
_reflns_odcompleteness_completeness 94.46
_reflns_odcompleteness_iscentric 1
_reflns_odcompleteness_theta 73.83
_olex2_refinement_description
;
1. Fixed Uiso
 At 1.2 times of:
  All C(H) groups
2.a Aromatic/amide H refined with riding coordinates:
 C8(H8), C9(H9), C7(H7), C10(H10), C1(H1), C2(H2)
;
_olex2_date_sample_data_collection 2015-06-23
_olex2_submission_special_instructions 'No special instructions were received'

loop_
_space_group_symop_operation_xyz
'x, y, z'
'-x, y+1/2, -z+1/2'
'-x, -y, -z'
'x, -y-1/2, z-1/2'

loop_
_atom_site_label
_atom_site_type_symbol
_atom_site_fract_x
_atom_site_fract_y
_atom_site_fract_z
_atom_site_U_iso_or_equiv
_atom_site_adp_type
_atom_site_occupancy
_atom_site_site_symmetry_order
_atom_site_calc_flag
_atom_site_refinement_flags_posn
_atom_site_refinement_flags_adp
_atom_site_refinement_flags_occupancy
_atom_site_disorder_assembly
_atom_site_disorder_group
Zn1 Zn 1.0000 0.5000 0.5000 0.0364(2) Uani 1 2 d S T P . .
Zn2 Zn 0.72176(6) 0.48055(2) 0.03582(8) 0.03655(18) Uani 1 1 d . . . . .
O1 O 1.0241(4) 0.54365(15) 0.2665(5) 0.0501(8) Uani 1 1 d . . . . .
O4 O 0.8116(4) 0.39021(14) 0.0772(4) 0.0438(7) Uani 1 1 d . . . . .
O3 O 1.0393(4) 0.59369(14) 0.6229(5) 0.0482(8) Uani 1 1 d . . . . .
O2 O 0.8098(4) 0.56845(15) 0.0041(5) 0.0513(8) Uani 1 1 d . . . . .
N1 N 0.7414(4) 0.52400(17) 0.3983(5) 0.0404(8) Uani 1 1 d . . . . .
N2 N 0.6361(4) 0.50825(17) 0.2294(5) 0.0363(7) Uani 1 1 d . . . . .
N3 N 0.5160(4) 0.46660(18) -0.1996(5) 0.0431(9) Uani 1 1 d . . . . .
C8 C 0.8419(5) 0.2484(2) 0.1436(6) 0.0411(10) Uani 1 1 d . . . . .
H8 H 0.7477 0.2621 0.0421 0.049 Uiso 1 1 calc R . . . .
C9 C 0.8789(5) 0.18053(19) 0.1754(6) 0.0413(10) Uani 1 1 d . . . . .
H9 H 0.8079 0.1487 0.0958 0.050 Uiso 1 1 calc R . . . .
C7 C 1.0873(5) 0.2751(2) 0.4138(6) 0.0439(11) Uani 1 1 d . . . . .
H7 H 1.1569 0.3070 0.4944 0.053 Uiso 1 1 calc R . . . .
C10 C 1.1251(5) 0.2072(2) 0.4439(6) 0.0446(11) Uani 1 1 d . . . . .
H10 H 1.2206 0.1937 0.5440 0.054 Uiso 1 1 calc R . . . .
C5 C 0.9038(5) 0.37001(19) 0.2377(6) 0.0359(9) Uani 1 1 d . . . . .
C3 C 0.9367(5) 0.5855(2) 0.1486(7) 0.0425(10) Uani 1 1 d . . . . .
C6 C 0.9456(5) 0.29607(19) 0.2633(6) 0.0378(9) Uani 1 1 d . . . . .
C4 C 0.9790(5) 0.65890(19) 0.1748(6) 0.0375(9) Uani 1 1 d . . . . .
C1 C 0.3405(5) 0.4414(3) -0.4769(7) 0.0535(12) Uani 1 1 d . . . . .
H1 H 0.2960 0.4244 -0.5956 0.064 Uiso 1 1 calc R . . . .
C2 C 0.5051(5) 0.4349(3) -0.3506(7) 0.0606(15) Uani 1 1 d . . . . .
H2 H 0.5917 0.4126 -0.3682 0.073 Uiso 1 1 calc R . . . .

loop_
_atom_site_aniso_label
_atom_site_aniso_U_11
_atom_site_aniso_U_22
_atom_site_aniso_U_33
_atom_site_aniso_U_23
_atom_site_aniso_U_13
_atom_site_aniso_U_12
Zn1 0.0286(3) 0.0221(3) 0.0410(4) -0.0031(3) -0.0041(3) 0.0009(2)
Zn2 0.0275(2) 0.0236(3) 0.0437(3) -0.0018(2) -0.0011(2) 0.00101(16)
O1 0.0628(18) 0.0248(14) 0.0574(19) 0.0031(15) 0.0188(15) 0.0054(13)
O4 0.0440(15) 0.0261(13) 0.0475(17) -0.0001(13) 0.0042(13) 0.0065(11)
O3 0.0503(16) 0.0215(13) 0.0542(18) -0.0065(13) 0.0019(14) 0.0003(11)
O2 0.0530(17) 0.0296(15) 0.058(2) -0.0043(14) 0.0087(14) -0.0104(12)
N1 0.0292(14) 0.0365(18) 0.0398(18) -0.0053(15) -0.0023(13) 0.0000(12)
N2 0.0270(14) 0.0314(16) 0.0382(17) -0.0049(14) 0.0003(12) 0.0019(11)
N3 0.0277(15) 0.0359(17) 0.050(2) -0.0081(16) -0.0004(14) 0.0040(12)
C8 0.0366(19) 0.0277(19) 0.047(2) -0.0015(18) 0.0045(17) 0.0027(14)
C9 0.0409(19) 0.0243(18) 0.049(3) -0.0052(18) 0.0087(18) -0.0009(14)
C7 0.040(2) 0.0257(19) 0.049(2) -0.0068(18) 0.0005(18) 0.0004(14)
C10 0.045(2) 0.027(2) 0.048(2) 0.0003(18) 0.0039(18) 0.0060(15)
C5 0.0314(16) 0.0258(17) 0.045(2) -0.0039(17) 0.0094(15) -0.0002(13)
C3 0.048(2) 0.0248(18) 0.051(2) -0.0017(19) 0.0170(19) -0.0008(15)
C6 0.0394(19) 0.0228(18) 0.044(2) -0.0032(17) 0.0100(16) 0.0026(14)
C4 0.042(2) 0.0227(18) 0.045(2) -0.0022(17) 0.0148(17) -0.0024(14)
C1 0.039(2) 0.065(3) 0.044(2) -0.019(2) 0.0041(18) 0.0026(19)
C2 0.033(2) 0.081(4) 0.058(3) -0.026(3) 0.008(2) 0.004(2)

loop_
_atom_type_symbol
_atom_type_description
_atom_type_scat_dispersion_real
_atom_type_scat_dispersion_imag
_atom_type_scat_source
C C 0.0181 0.0091 'International Tables Vol C Tables 4.2.6.8 and 6.1.1.4'
H H 0.0000 0.0000 'International Tables Vol C Tables 4.2.6.8 and 6.1.1.4'
N N 0.0311 0.0180 'International Tables Vol C Tables 4.2.6.8 and 6.1.1.4'
O O 0.0492 0.0322 'International Tables Vol C Tables 4.2.6.8 and 6.1.1.4'
Zn Zn -1.5491 0.6778 'International Tables Vol C Tables 4.2.6.8 and 6.1.1.4'

loop_
_geom_angle_atom_site_label_1
_geom_angle_atom_site_label_2
_geom_angle_atom_site_label_3
_geom_angle
_geom_angle_site_symmetry_1
_geom_angle_site_symmetry_3
O1 Zn1 O1 180.0 3_766 .
O3 Zn1 O1 89.78(13) 3_766 3_766
O3 Zn1 O1 90.22(13) 3_766 .
O3 Zn1 O1 89.78(13) . .
O3 Zn1 O1 90.22(13) . 3_766
O3 Zn1 O3 180.0 3_766 .
O3 Zn1 N1 94.17(12) . 3_766
O3 Zn1 N1 85.83(12) 3_766 3_766
O3 Zn1 N1 94.17(12) 3_766 .
O3 Zn1 N1 85.83(12) . .
N1 Zn1 O1 92.10(14) . .
N1 Zn1 O1 87.90(14) . 3_766
N1 Zn1 O1 92.10(14) 3_766 3_766
N1 Zn1 O1 87.90(14) 3_766 .
N1 Zn1 N1 180.00(7) . 3_766
O4 Zn2 O2 134.02(14) . .
O4 Zn2 N2 111.44(14) . .
O4 Zn2 N3 100.25(13) . .
O2 Zn2 N2 98.05(15) . .
O2 Zn2 N3 104.22(15) . .
N3 Zn2 N2 106.56(14) . .
C3 O1 Zn1 132.7(3) . .
C5 O4 Zn2 120.8(3) . .
C5 O3 Zn1 150.8(3) 3_766 .
C3 O2 Zn2 110.9(3) . .
N2 N1 Zn1 121.9(3) . .
C1 N1 Zn1 129.0(3) 3_665 .
C1 N1 N2 108.9(3) 3_665 .
N1 N2 Zn2 121.4(3) . .
N1 N2 N3 108.6(4) . 3_665
N3 N2 Zn2 126.8(3) 3_665 .
N2 N3 Zn2 123.5(3) 3_665 .
C2 N3 Zn2 128.4(3) . .
C2 N3 N2 108.1(3) . 3_665
C9 C8 H8 120.1 . .
C9 C8 C6 119.8(4) . .
C6 C8 H8 120.1 . .
C8 C9 H9 119.5 . .
C8 C9 C4 121.1(4) . 2_745
C4 C9 H9 119.5 2_745 .
C10 C7 H7 119.8 . .
C10 C7 C6 120.4(4) . .
C6 C7 H7 119.8 . .
C7 C10 H10 119.8 . .
C7 C10 C4 120.4(4) . 2_745
C4 C10 H10 119.8 2_745 .
O4 C5 C6 117.6(3) . .
O3 C5 O4 125.5(4) 3_766 .
O3 C5 C6 116.9(4) 3_766 .
O1 C3 O2 123.0(4) . .
O1 C3 C4 119.8(4) . .
O2 C3 C4 117.2(4) . .
C8 C6 C7 119.7(4) . .
C8 C6 C5 121.0(3) . .
C7 C6 C5 119.3(3) . .
C9 C4 C3 120.1(4) 2_755 .
C10 C4 C9 118.7(4) 2_755 2_755
C10 C4 C3 121.2(4) 2_755 .
N1 C1 H1 126.3 3_665 .
N1 C1 C2 107.4(4) 3_665 .
C2 C1 H1 126.3 . .
N3 C2 C1 107.0(4) . .
N3 C2 H2 126.5 . .
C1 C2 H2 126.5 . .

loop_
_geom_bond_atom_site_label_1
_geom_bond_atom_site_label_2
_geom_bond_distance
_geom_bond_site_symmetry_2
Zn1 O1 2.141(4) .
Zn1 O1 2.141(4) 3_766
Zn1 O3 2.061(3) .
Zn1 O3 2.061(3) 3_766
Zn1 N1 2.112(3) .
Zn1 N1 2.112(3) 3_766
Zn2 O4 1.925(3) .
Zn2 O2 1.957(3) .
Zn2 N2 2.042(4) .
Zn2 N3 2.024(3) .
O1 C3 1.253(5) .
O4 C5 1.271(5) .
O3 C5 1.247(5) 3_766
O2 C3 1.278(6) .
N1 N2 1.326(5) .
N1 C1 1.316(6) 3_665
N2 N3 1.340(5) 3_665
N3 N2 1.340(5) 3_665
N3 C2 1.328(6) .
C8 H8 0.9300 .
C8 C9 1.380(5) .
C8 C6 1.386(6) .
C9 H9 0.9300 .
C9 C4 1.395(6) 2_745
C7 H7 0.9300 .
C7 C10 1.381(6) .
C7 C6 1.392(6) .
C10 H10 0.9300 .
C10 C4 1.392(6) 2_745
C5 O3 1.247(5) 3_766
C5 C6 1.501(5) .
C3 C4 1.493(5) .
C4 C9 1.395(6) 2_755
C4 C10 1.392(6) 2_755
C1 N1 1.316(6) 3_665
C1 H1 0.9300 .
C1 C2 1.384(6) .
C2 H2 0.9300 .

loop_
_geom_torsion_atom_site_label_1
_geom_torsion_atom_site_label_2
_geom_torsion_atom_site_label_3
_geom_torsion_atom_site_label_4
_geom_torsion
_geom_torsion_site_symmetry_1
_geom_torsion_site_symmetry_2
_geom_torsion_site_symmetry_3
_geom_torsion_site_symmetry_4
Zn1 O1 C3 O2 -86.2(6) . . . .
Zn1 O1 C3 C4 93.5(5) . . . .
Zn1 N1 N2 Zn2 -14.9(4) . . . .
Zn1 N1 N2 N3 -176.1(3) . . . 3_665
Zn2 O4 C5 O3 -8.6(6) . . . 3_766
Zn2 O4 C5 C6 170.2(3) . . . .
Zn2 O2 C3 O1 21.6(6) . . . .
Zn2 O2 C3 C4 -158.1(3) . . . .
Zn2 N3 C2 C1 -177.2(4) . . . .
O1 C3 C4 C9 3.7(7) . . . 2_755
O1 C3 C4 C10 -173.5(5) . . . 2_755
O4 C5 C6 C8 -24.7(7) . . . .
O4 C5 C6 C7 157.8(4) . . . .
O3 C5 C6 C8 154.2(5) 3_766 . . .
O3 C5 C6 C7 -23.4(6) 3_766 . . .
O2 C3 C4 C9 -176.6(5) . . . 2_755
O2 C3 C4 C10 6.1(7) . . . 2_755
N1 C1 C2 N3 -0.4(7) 3_665 . . .
N2 N3 C2 C1 0.3(6) 3_665 . . .
C9 C8 C6 C7 0.7(7) . . . .
C9 C8 C6 C5 -176.8(4) . . . .
C10 C7 C6 C8 0.1(8) . . . .
C10 C7 C6 C5 177.7(4) . . . .
C6 C8 C9 C4 -1.0(8) . . . 2_745
C6 C7 C10 C4 -0.7(8) . . . 2_745
C1 N1 N2 Zn2 161.2(3) 3_665 . . .
C1 N1 N2 N3 0.1(5) 3_665 . . 3_665
